data_2218559
loop_
_publ_author_name
'Held, Peter'
'Becker, Petra'

_publ_section_title
;
 Dipraseodymium(III) pyroborate molybdate(VI), Pr~2~(B~2~O~5~)(MoO~4~)
;
_journal_coeditor_code WM2175
_journal_issue 6
_journal_name_full 'Acta Crystallographica Section E'
_journal_page_first i28
_journal_paper_doi 10.1107/S1600536808010386
_journal_volume 64
_journal_year 2008
_chemical_formula_iupac 'Pr2 (B2 O5) (Mo O4)'
_chemical_formula_structural 'Pr2 (B2 O5) (Mo O4)'
_chemical_formula_sum 'B2 Mo O9 Pr2'
_chemical_formula_weight 543.38
_chemical_name_common 'Praseodymium molybdate borate'
_chemical_name_systematic
;
Dipraseodymium(III) pyroborate molybdate(VI)
;
_space_group_IT_number 2
_space_group_name_Hall '-P 1'
_space_group_name_H-M_alt 'P -1'
_symmetry_cell_setting triclinic
_symmetry_space_group_name_H-M 'P -1'
_atom_sites_solution_primary direct
_atom_sites_solution_secondary difmap
_audit_creation_method SHELXL-97
_cell_angle_alpha 74.557(6)
_cell_angle_beta 76.307(7)
_cell_angle_gamma 73.065(6)
_cell_formula_units_Z 2
_cell_length_a 5.2806(5)
_cell_length_b 7.0278(5)
_cell_length_c 10.5824(9)
_cell_measurement_reflns_used 25
_cell_measurement_temperature 291(2)
_cell_measurement_theta_max 24.18
_cell_measurement_theta_min 20.79
_cell_volume 356.69(5)
_computing_cell_refinement 'MACH3 (Enraf--Nonius, 1993)'
_computing_data_collection 'MACH3 (Enraf--Nonius, 1993)'
_computing_data_reduction 'MolEN (Fair, 1990)'
_computing_molecular_graphics 'ATOMS (Dowty, 2002)'
_computing_publication_material 'publCIF (Westrip, 2008)'
_computing_structure_refinement 'SHELXL97 (Sheldrick, 2008)'
_computing_structure_solution 'SHELXS97 (Sheldrick, 2008)'
_diffrn_ambient_temperature 291(2)
_diffrn_measured_fraction_theta_full 0.999
_diffrn_measured_fraction_theta_max 0.999
_diffrn_measurement_device_type 'Enraf--Nonius CAD-4'
_diffrn_measurement_method \w/2\q
_diffrn_radiation_monochromator graphite
_diffrn_radiation_source 'fine-focus sealed tube'
_diffrn_radiation_type MoK\a
_diffrn_radiation_wavelength 0.71073
_diffrn_reflns_av_R_equivalents 0.0192
_diffrn_reflns_av_sigmaI/netI 0.0221
_diffrn_reflns_limit_h_max 7
_diffrn_reflns_limit_h_min -7
_diffrn_reflns_limit_k_max 10
_diffrn_reflns_limit_k_min -10
_diffrn_reflns_limit_l_max 15
_diffrn_reflns_limit_l_min -15
_diffrn_reflns_number 4733
_diffrn_reflns_theta_full 30.41
_diffrn_reflns_theta_max 30.41
_diffrn_reflns_theta_min 3.10
_diffrn_standards_decay_% 1.7
_diffrn_standards_interval_count 100
_diffrn_standards_interval_time 60
_diffrn_standards_number 3
_exptl_absorpt_coefficient_mu 15.198
_exptl_absorpt_correction_T_max 0.9992
_exptl_absorpt_correction_T_min 0.2961
_exptl_absorpt_correction_type psi-scan
_exptl_absorpt_process_details '(MolEN; Fair, 1990)'
_exptl_crystal_colour light_green
_exptl_crystal_density_diffrn 5.059
_exptl_crystal_density_method 'not measured'
_exptl_crystal_description prism
_exptl_crystal_F_000 484
_exptl_crystal_size_max 0.20
_exptl_crystal_size_mid 0.15
_exptl_crystal_size_min 0.12
_refine_diff_density_max 2.554
_refine_diff_density_min -1.730
_refine_ls_extinction_coef 0.0319(13)
_refine_ls_extinction_expression Fc^*^=kFc[1+0.001xFc^2^\l^3^/sin(2\q)]^-1/4^
_refine_ls_extinction_method 'SHELXL97 (Sheldrick, 2008)'
_refine_ls_goodness_of_fit_ref 1.127
_refine_ls_matrix_type full
_refine_ls_number_parameters 127
_refine_ls_number_reflns 2155
_refine_ls_number_restraints 0
_refine_ls_restrained_S_all 1.127
_refine_ls_R_factor_all 0.0337
_refine_ls_R_factor_gt 0.0307
_refine_ls_shift/su_max 0.000
_refine_ls_shift/su_mean 0.000
_refine_ls_structure_factor_coef Fsqd
_refine_ls_weighting_details 'w=1/[\s^2^(Fo^2^)+(0.0533P)^2^+1.1726P] where P=(Fo^2^+2Fc^2^)/3'
_refine_ls_weighting_scheme calc
_refine_ls_wR_factor_gt 0.0802
_refine_ls_wR_factor_ref 0.0822
_reflns_number_gt 1983
_reflns_number_total 2155
_reflns_threshold_expression I>2\s(I)
_cod_data_source_file wm2175.cif
_cod_data_source_block I
_cod_database_code 2218559
_cod_database_fobs_code 2218559

loop_
_space_group_symop_id
_space_group_symop_operation_xyz
1 x,y,z
2 -x,-y,-z

loop_
_atom_site_type_symbol
_atom_site_label
_atom_site_fract_x
_atom_site_fract_y
_atom_site_fract_z
_atom_site_U_iso_or_equiv
_atom_site_adp_type
_atom_site_calc_flag
_atom_site_occupancy
Pr Pr1 0.37016(5) 0.07689(4) -0.31461(2) 0.00706(11) Uani d 1
Pr Pr2 0.15410(5) -0.79427(4) 0.04666(2) 0.00693(11) Uani d 1
Mo Mo 0.03514(8) 0.70782(6) -0.41958(4) 0.00758(12) Uani d 1
O O7 0.1449(8) 0.4427(5) -0.3778(4) 0.0144(7) Uani d 1
O O5 0.2335(7) 0.7903(6) -0.5706(3) 0.0152(7) Uani d 1
O O6 0.0805(7) 0.8248(6) -0.2991(4) 0.0141(7) Uani d 1
O O2 0.3079(7) 0.1829(5) -0.5554(3) 0.0111(6) Uani d 1
B B1 0.4573(10) -0.4118(7) -0.1373(5) 0.0077(8) Uani d 1
O O4 0.4775(7) -0.2184(5) -0.1465(3) 0.0114(6) Uani d 1
O O8 0.2350(7) -0.4758(5) -0.0732(3) 0.0114(6) Uani d 1
O O9 0.6870(7) -0.5435(5) -0.1886(4) 0.0121(7) Uani d 1
B B2 -0.2634(10) -0.7520(8) -0.1570(5) 0.0091(8) Uani d 1
O O1 0.5437(7) -0.8575(5) -0.1392(3) 0.0094(6) Uani d 1
O O3 -0.0094(7) -0.8664(5) -0.1355(3) 0.0086(6) Uani d 1

loop_
_atom_site_aniso_label
_atom_site_aniso_U_11
_atom_site_aniso_U_22
_atom_site_aniso_U_33
_atom_site_aniso_U_12
_atom_site_aniso_U_13
_atom_site_aniso_U_23
Pr1 0.00931(15) 0.00715(15) 0.00456(15) -0.00225(10) -0.00160(10) -0.00032(10)
Pr2 0.00839(16) 0.00662(15) 0.00584(15) -0.00215(10) -0.00193(10) -0.00046(9)
Mo 0.0094(2) 0.0072(2) 0.00587(19) -0.00159(14) -0.00209(14) -0.00082(13)
O7 0.0190(18) 0.0082(15) 0.0112(15) -0.0002(12) -0.0023(14) 0.0025(12)
O5 0.0167(17) 0.0188(17) 0.0100(15) -0.0069(14) 0.0023(13) -0.0039(13)
O6 0.0165(17) 0.0179(17) 0.0109(15) -0.0060(13) -0.0036(13) -0.0052(13)
O2 0.0110(15) 0.0136(16) 0.0096(15) -0.0016(12) -0.0034(12) -0.0038(12)
B1 0.011(2) 0.008(2) 0.0034(19) -0.0022(16) -0.0003(16) -0.0011(15)
O4 0.0159(16) 0.0096(15) 0.0101(15) -0.0046(12) -0.0044(13) -0.0008(11)
O8 0.0093(15) 0.0086(14) 0.0130(16) -0.0015(11) 0.0004(13) 0.0005(12)
O9 0.0120(16) 0.0075(15) 0.0142(17) -0.0020(12) 0.0011(13) -0.0012(12)
B2 0.009(2) 0.009(2) 0.008 -0.0028(16) -0.0004(17) -0.0010(16)
O1 0.0099(15) 0.0107(15) 0.0088(14) -0.0036(12) -0.0030(12) -0.0017(11)
O3 0.0076(14) 0.0106(15) 0.0071(14) -0.0025(11) 0.0007(11) -0.0024(11)

loop_
_atom_type_symbol
_atom_type_description
_atom_type_scat_dispersion_real
_atom_type_scat_dispersion_imag
_atom_type_scat_source
B B 0.0013 0.0007 'International Tables Vol C Tables 4.2.6.8 and 6.1.1.4'
O O 0.0106 0.0060 'International Tables Vol C Tables 4.2.6.8 and 6.1.1.4'
Mo Mo -1.6832 0.6857 'International Tables Vol C Tables 4.2.6.8 and 6.1.1.4'
Pr Pr -0.2180 2.8214 'International Tables Vol C Tables 4.2.6.8 and 6.1.1.4'

loop_
_geom_angle_atom_site_label_1
_geom_angle_atom_site_label_2
_geom_angle_atom_site_label_3
_geom_angle_site_symmetry_1
_geom_angle_site_symmetry_3
_geom_angle
O4 Pr1 O3 . 1_565 77.59(12)
O4 Pr1 O1 . 1_565 67.58(11)
O3 Pr1 O1 1_565 1_565 73.79(11)
O4 Pr1 O5 . 2_664 112.06(12)
O3 Pr1 O5 1_565 2_664 139.81(11)
O1 Pr1 O5 1_565 2_664 74.69(11)
O4 Pr1 O7 . . 149.37(12)
O3 Pr1 O7 1_565 . 75.46(11)
O1 Pr1 O7 1_565 . 90.93(12)
O5 Pr1 O7 2_664 . 80.77(12)
O4 Pr1 O2 . . 141.05(11)
O3 Pr1 O2 1_565 . 121.14(11)
O1 Pr1 O2 1_565 . 146.59(11)
O5 Pr1 O2 2_664 . 76.77(11)
O7 Pr1 O2 . . 67.53(11)
O4 Pr1 O2 . 2_654 76.63(11)
O3 Pr1 O2 1_565 2_654 145.67(11)
O1 Pr1 O2 1_565 2_654 115.72(11)
O5 Pr1 O2 2_664 2_654 71.93(11)
O7 Pr1 O2 . 2_654 133.79(11)
O2 Pr1 O2 . 2_654 70.32(12)
O4 Pr1 O6 . 1_545 69.35(11)
O3 Pr1 O6 1_565 1_545 72.69(11)
O1 Pr1 O6 1_565 1_545 129.69(11)
O5 Pr1 O6 2_664 1_545 147.48(12)
O7 Pr1 O6 . 1_545 115.17(12)
O2 Pr1 O6 . 1_545 83.51(11)
O2 Pr1 O6 2_654 1_545 77.21(11)
O4 Pr1 Pr2 . 2_645 35.36(8)
O3 Pr1 Pr2 1_565 2_645 89.53(8)
O1 Pr1 Pr2 1_565 2_645 39.18(8)
O5 Pr1 Pr2 2_664 2_645 81.40(9)
O7 Pr1 Pr2 . 2_645 129.95(9)
O2 Pr1 Pr2 . 2_645 149.14(8)
O2 Pr1 Pr2 2_654 2_645 82.37(8)
O6 Pr1 Pr2 1_545 2_645 104.66(8)
Mo Pr1 Pr2 2_564 2_645 173.822(12)
O4 Pr1 Pr2 . 1_565 68.51(8)
O3 Pr1 Pr2 1_565 1_565 36.74(8)
O1 Pr1 Pr2 1_565 1_565 37.06(8)
O5 Pr1 Pr2 2_664 1_565 108.19(8)
O7 Pr1 Pr2 . 1_565 81.16(8)
O2 Pr1 Pr2 . 1_565 147.30(8)
O2 Pr1 Pr2 2_654 1_565 142.36(8)
O6 Pr1 Pr2 1_545 1_565 102.41(8)
Mo Pr1 Pr2 2_564 1_565 124.637(12)
Pr2 Pr1 Pr2 2_645 1_565 61.044(9)
O4 Pr1 Pr2 . 2_545 53.61(8)
O3 Pr1 Pr2 1_565 2_545 38.13(7)
O1 Pr1 Pr2 1_565 2_545 91.90(8)
O5 Pr1 Pr2 2_664 2_545 164.08(9)
O7 Pr1 Pr2 . 2_545 108.49(8)
O2 Pr1 Pr2 . 2_545 118.48(8)
O2 Pr1 Pr2 2_654 2_545 107.57(8)
O6 Pr1 Pr2 1_545 2_545 40.47(8)
Mo Pr1 Pr2 2_564 2_545 97.798(12)
Pr2 Pr1 Pr2 2_645 2_545 82.769(10)
Pr2 Pr1 Pr2 1_565 2_545 62.010(9)
O8 Pr2 O8 . 2_545 68.24(13)
O8 Pr2 O4 . 2_645 79.16(11)
O8 Pr2 O4 2_545 2_645 113.81(11)
O8 Pr2 O3 . . 95.79(11)
O8 Pr2 O3 2_545 . 90.33(12)
O4 Pr2 O3 2_645 . 150.59(11)
O8 Pr2 O1 . . 72.10(11)
O8 Pr2 O1 2_545 . 134.09(11)
O4 Pr2 O1 2_645 . 79.52(11)
O3 Pr2 O1 . . 71.43(11)
O8 Pr2 O3 . 2_535 167.27(12)
O8 Pr2 O3 2_545 2_535 108.01(11)
O4 Pr2 O3 2_645 2_535 113.02(11)
O3 Pr2 O3 . 2_535 71.81(12)
O1 Pr2 O3 . 2_535 105.54(10)
O8 Pr2 O1 . 2_635 134.34(11)
O8 Pr2 O1 2_545 2_635 150.80(11)
O4 Pr2 O1 2_645 2_635 64.22(10)
O3 Pr2 O1 . 2_635 102.94(11)
O1 Pr2 O1 . 2_635 75.10(12)
O3 Pr2 O1 2_535 2_635 54.11(11)
O8 Pr2 O6 . 2 117.87(11)
O8 Pr2 O6 2_545 2 68.69(12)
O4 Pr2 O6 2_645 2 79.69(11)
O3 Pr2 O6 . 2 126.73(10)
O1 Pr2 O6 . 2 154.52(11)
O3 Pr2 O6 2_535 2 69.74(10)
O1 Pr2 O6 2_635 2 82.67(11)
O8 Pr2 Pr2 . 2_545 34.21(8)
O8 Pr2 Pr2 2_545 2_545 34.03(8)
O4 Pr2 Pr2 2_645 2_545 97.53(8)
O3 Pr2 Pr2 . 2_545 93.69(8)
O1 Pr2 Pr2 . 2_545 103.65(8)
O3 Pr2 Pr2 2_535 2_545 140.80(7)
O1 Pr2 Pr2 2_635 2_545 161.72(7)
O6 Pr2 Pr2 2 2_545 93.54(8)
B2 Pr2 Pr2 2_535 2_545 166.65(10)
O8 Pr2 Pr1 . 2_645 113.11(9)
O8 Pr2 Pr1 2_545 2_645 125.58(9)
O4 Pr2 Pr1 2_645 2_645 33.96(8)
O3 Pr2 Pr1 . 2_645 139.70(8)
O1 Pr2 Pr1 . 2_645 90.73(8)
O3 Pr2 Pr1 2_535 2_645 79.17(7)
O1 Pr2 Pr1 2_635 2_645 36.78(7)
O6 Pr2 Pr1 2 2_645 63.84(8)
B2 Pr2 Pr1 2_535 2_645 57.28(10)
Pr2 Pr2 Pr1 2_545 2_645 126.063(11)
O8 Pr2 Pr1 . 1_545 82.46(9)
O8 Pr2 Pr1 2_545 1_545 115.15(9)
O4 Pr2 Pr1 2_645 1_545 115.41(8)
O3 Pr2 Pr1 . 1_545 35.45(7)
O1 Pr2 Pr1 . 1_545 35.98(7)
O3 Pr2 Pr1 2_535 1_545 88.62(7)
O1 Pr2 Pr1 2_635 1_545 89.26(7)
O6 Pr2 Pr1 2 1_545 157.63(7)
B2 Pr2 Pr1 2_535 1_545 87.02(10)
Pr2 Pr2 Pr1 2_545 1_545 100.262(11)
Pr1 Pr2 Pr1 2_645 1_545 118.956(9)
O5 Mo O7 . . 107.10(17)
O5 Mo O6 . . 107.70(16)
O7 Mo O6 . . 111.77(17)
O5 Mo O2 . 2_564 105.62(17)
O7 Mo O2 . 2_564 118.20(16)
O6 Mo O2 . 2_564 105.89(16)
Pr1 O6 Pr2 1_565 2 99.70(12)
Mo O2 Pr1 2_564 . 114.85(15)
Mo O2 Pr1 2_564 2_654 122.00(16)
Pr1 O2 Pr1 . 2_654 109.68(12)
O8 B1 O4 . . 122.1(4)
O8 B1 O9 . . 121.5(4)
O4 B1 O9 . . 116.2(4)
B1 O4 Pr1 . . 129.0(3)
B1 O4 Pr2 . 2_645 113.9(3)
Pr1 O4 Pr2 . 2_645 110.68(12)
B1 O8 Pr2 . . 134.1(3)
B1 O8 Pr2 . 2_545 113.4(3)
Pr2 O8 Pr2 . 2_545 111.76(13)
B2 O9 B1 1_655 . 125.1(4)
O9 B2 O1 1_455 1_455 123.8(4)
O9 B2 O3 1_455 . 119.3(4)
O1 B2 O3 1_455 . 116.8(4)
Pr1 O1 Pr2 1_545 . 106.97(12)
B2 O1 Pr2 1_655 2_635 94.4(3)
Pr1 O1 Pr2 1_545 2_635 104.05(12)
Pr2 O1 Pr2 . 2_635 104.90(12)
B2 O3 Pr1 . 1_545 123.2(3)
B2 O3 Pr2 . . 114.9(3)
Pr1 O3 Pr2 1_545 . 107.81(12)
B2 O3 Pr2 . 2_535 94.2(3)
Pr1 O3 Pr2 1_545 2_535 106.39(12)
Pr2 O3 Pr2 . 2_535 108.19(12)

loop_
_geom_bond_atom_site_label_1
_geom_bond_atom_site_label_2
_geom_bond_site_symmetry_2
_geom_bond_distance
_geom_bond_publ_flag
Pr1 O4 . 2.370(3) y
Pr1 O3 1_565 2.430(3) y
Pr1 O1 1_565 2.450(3) y
Pr1 O5 2_664 2.461(3) y
Pr1 O7 . 2.480(3) y
Pr1 O2 . 2.529(3) y
Pr1 O2 2_654 2.557(3) y
Pr1 O6 1_545 2.610(3) y
Pr1 Mo 2_564 3.6714(6) ?
Pr1 Pr2 2_645 3.9702(5) ?
Pr1 Pr2 1_565 3.9893(5) ?
Pr1 Pr2 2_545 4.0171(5) ?
Pr2 O8 . 2.364(3) y
Pr2 O8 2_545 2.375(3) y
Pr2 O4 2_645 2.456(3) y
Pr2 O3 . 2.506(3) y
Pr2 O1 . 2.513(3) y
Pr2 O3 2_535 2.585(3) y
Pr2 O1 2_635 2.585(3) y
Pr2 O6 2 2.645(4) y
Pr2 B2 2_535 3.021(5) ?
Pr2 Pr2 2_545 3.9237(6) ?
Pr2 Pr1 2_645 3.9702(5) ?
Pr2 Pr1 1_545 3.9893(5) ?
Mo O5 . 1.748(3) y
Mo O7 . 1.748(3) y
Mo O6 . 1.782(4) y
Mo O2 2_564 1.803(3) y
Mo Pr1 2_564 3.6714(6) ?
B1 O8 . 1.345(6) y
B1 O4 . 1.370(6) y
B1 O9 . 1.387(6) y
B2 O9 1_455 1.373(6) y
B2 O1 1_455 1.378(6) y
B2 O3 . 1.384(6) y
B2 Pr2 2_535 3.021(5) ?
